data_7034735
loop_
_publ_author_name
'Evans, Lloyd T. J.'
'Farnaby, Joy H.'
'Coles, Martyn P.'
'Cloke, F Geoffrey N'
'Hitchcock, Peter B.'

_publ_section_title
;
 Group 4 metal compounds incorporating the amide ligand,
 [N(SiMe2{C6H4-2-OMe})2](.).
;
_journal_issue 19
_journal_name_full 'Dalton transactions (Cambridge, England : 2003)'
_journal_page_first 8950
_journal_page_last 8958
_journal_paper_doi 10.1039/c5dt00684h
_journal_volume 44
_journal_year 2015
_chemical_compound_source 'synthesis as described'
_chemical_formula_moiety 'C36 H52 K2 N2 O4 Si4'
_chemical_formula_sum 'C36 H52 K2 N2 O4 Si4'
_chemical_formula_weight 767.36
_chemical_name_systematic
;
 ?
;
_space_group_IT_number 14
_symmetry_cell_setting monoclinic
_symmetry_Int_Tables_number 14
_symmetry_space_group_name_Hall '-P 2yn'
_symmetry_space_group_name_H-M 'P 1 21/n 1'
_atom_sites_solution_hydrogens difmap
_atom_sites_solution_primary direct
_atom_sites_solution_secondary difmap
_audit_conform_dict_location ftp://ftp.iucr.org/pub/cif_core.dic
_audit_conform_dict_name cif_core.dic
_audit_conform_dict_version 2.3
_audit_creation_date 2005-06-17T11:13:25-00:00
_audit_creation_method 'WinGX routine CIF_UPDATE'
_audit_update_record
;
2015-01-19 deposited with the CCDC.
2015-04-07 downloaded from the CCDC.
;
_cell_angle_alpha 90
_cell_angle_beta 98.406(1)
_cell_angle_gamma 90
_cell_formula_units_Z 2
_cell_length_a 12.8637(3)
_cell_length_b 8.4515(2)
_cell_length_c 19.6313(4)
_cell_measurement_reflns_used 19281
_cell_measurement_temperature 173(2)
_cell_measurement_theta_max 26.022
_cell_measurement_theta_min 3.395
_cell_measurement_wavelength 0.71073
_cell_volume 2111.34(8)
_computing_cell_refinement 'HKL Scalepack (Otwinowski & Minor 1997)'
_computing_data_collection 'Collect (Nonius BV, 1997-2000)'
_computing_data_reduction 'HKL Denzo and Scalepack (Otwinowski & Minor 1997)'
_computing_molecular_graphics 'Ortep-3 for Windows (Farrugia, 1997)'
_computing_publication_material 'WinGX publication routines (Farrugia, 1999)'
_computing_structure_refinement 'SHELXL-97 (Sheldrick, 1997)'
_computing_structure_solution 'SHELXS-86 (Sheldrick, 1986)'
_diffrn_ambient_temperature 173(2)
_diffrn_detector 'CCD plate'
_diffrn_detector_area_resol_mean 9
_diffrn_measured_fraction_theta_full 0.995
_diffrn_measured_fraction_theta_max 0.995
_diffrn_measurement_device '95mm CCD camera on \k-goniostat'
_diffrn_measurement_device_type KappaCCD
_diffrn_measurement_method 'CCD rotation images, thick slices'
_diffrn_orient_matrix_type 'by Nonius Collect from scalepack cell'
_diffrn_orient_matrix_UB_11 0.594371E-1
_diffrn_orient_matrix_UB_12 -0.556264E-1
_diffrn_orient_matrix_UB_13 0.288633E-1
_diffrn_orient_matrix_UB_21 0.300748E-1
_diffrn_orient_matrix_UB_22 0.104353
_diffrn_orient_matrix_UB_23 0.168966E-1
_diffrn_orient_matrix_UB_31 -0.416885E-1
_diffrn_orient_matrix_UB_32 -0.40267E-2
_diffrn_orient_matrix_UB_33 0.391518E-1
_diffrn_radiation_monochromator graphite
_diffrn_radiation_probe x-ray
_diffrn_radiation_type MoK\a
_diffrn_radiation_wavelength 0.71073
_diffrn_reflns_av_R_equivalents 0.0448
_diffrn_reflns_av_unetI/netI 0.0282
_diffrn_reflns_limit_h_max 15
_diffrn_reflns_limit_h_min -15
_diffrn_reflns_limit_k_max 7
_diffrn_reflns_limit_k_min -10
_diffrn_reflns_limit_l_max 24
_diffrn_reflns_limit_l_min -24
_diffrn_reflns_number 20378
_diffrn_reflns_theta_full 26.01
_diffrn_reflns_theta_max 26.01
_diffrn_reflns_theta_min 3.43
_diffrn_source 'Enraf Nonius FR590'
_exptl_absorpt_coefficient_mu 0.375
_exptl_absorpt_correction_type none
_exptl_crystal_colour colourless
_exptl_crystal_density_diffrn 1.207
_exptl_crystal_density_method 'not measured'
_exptl_crystal_description prism
_exptl_crystal_F_000 816
_exptl_crystal_size_max 0.3
_exptl_crystal_size_mid 0.2
_exptl_crystal_size_min 0.2
_refine_diff_density_max 0.313
_refine_diff_density_min -0.257
_refine_diff_density_rms 0.042
_refine_ls_extinction_method none
_refine_ls_goodness_of_fit_ref 1.044
_refine_ls_hydrogen_treatment refall
_refine_ls_matrix_type full
_refine_ls_number_parameters 321
_refine_ls_number_reflns 4139
_refine_ls_number_restraints 0
_refine_ls_restrained_S_all 1.044
_refine_ls_R_factor_all 0.0395
_refine_ls_R_factor_gt 0.0319
_refine_ls_shift/su_max 0.001
_refine_ls_shift/su_mean 0
_refine_ls_structure_factor_coef Fsqd
_refine_ls_weighting_details 'calc w=1/[\s^2^(Fo^2^)+(0.0405P)^2^+0.8149P] where P=(Fo^2^+2Fc^2^)/3'
_refine_ls_weighting_scheme calc
_refine_ls_wR_factor_gt 0.0797
_refine_ls_wR_factor_ref 0.0838
_reflns_number_gt 3609
_reflns_number_total 4139
_reflns_threshold_expression >2sigma(I)
_cod_data_source_file c5dt00684h2.cif
_cod_data_source_block (2)-jun1605
_cod_depositor_comments 'Adding full bibliography for 7034734--7034738.cif.'
_cod_original_sg_symbol_H-M P2(1)/n
_cod_database_code 7034735

loop_
_symmetry_equiv_pos_as_xyz
'x, y, z'
'-x+1/2, y+1/2, -z+1/2'
'-x, -y, -z'
'x-1/2, -y-1/2, z-1/2'

loop_
_atom_site_label
_atom_site_type_symbol
_atom_site_fract_x
_atom_site_fract_y
_atom_site_fract_z
_atom_site_U_iso_or_equiv
_atom_site_adp_type
_atom_site_occupancy
_atom_site_symmetry_multiplicity
_atom_site_calc_flag
K K 0.60080(3) 0.64234(4) 0.529085(19) 0.02965(11) Uani 1 1 d
Si1 Si 0.65213(3) 0.23118(5) 0.57224(2) 0.02428(12) Uani 1 1 d
Si2 Si 0.68169(3) 0.30736(5) 0.42858(2) 0.02439(12) Uani 1 1 d
O1 O 0.72461(11) 0.54204(16) 0.64726(6) 0.0464(3) Uani 1 1 d
O2 O 0.78567(10) 0.62076(16) 0.47441(7) 0.0433(3) Uani 1 1 d
N N 0.62047(10) 0.32819(15) 0.49800(6) 0.0236(3) Uani 1 1 d
C1 C 0.65601(17) 0.0086(2) 0.56249(12) 0.0405(4) Uani 1 1 d
H1B H 0.5855(19) -0.026(3) 0.5415(12) 0.064(7) Uiso 1 1 d
H1C H 0.6751(17) -0.043(3) 0.6071(11) 0.055(6) Uiso 1 1 d
H1A H 0.7003(18) -0.019(3) 0.5309(11) 0.057(6) Uiso 1 1 d
C2 C 0.55341(15) 0.2634(3) 0.63216(10) 0.0397(4) Uani 1 1 d
H2B H 0.575(2) 0.210(3) 0.6750(14) 0.078(8) Uiso 1 1 d
H2C H 0.4885(19) 0.221(3) 0.6145(11) 0.057(6) Uiso 1 1 d
H2A H 0.5442(19) 0.368(3) 0.6399(12) 0.067(8) Uiso 1 1 d
C3 C 0.78624(13) 0.2875(2) 0.62100(8) 0.0314(4) Uani 1 1 d
C4 C 0.80830(14) 0.4350(2) 0.65103(8) 0.0388(4) Uani 1 1 d
C5 C 0.90882(18) 0.4778(3) 0.68232(10) 0.0563(6) Uani 1 1 d
H5 H 0.9146(18) 0.580(3) 0.7015(12) 0.062(7) Uiso 1 1 d
C6 C 0.98993(17) 0.3696(4) 0.68393(11) 0.0637(7) Uani 1 1 d
H6 H 1.058(2) 0.397(3) 0.7052(13) 0.077(8) Uiso 1 1 d
C7 C 0.97155(16) 0.2224(4) 0.65667(10) 0.0555(6) Uani 1 1 d
H7 H 1.028(2) 0.146(3) 0.6579(12) 0.067(7) Uiso 1 1 d
C8 C 0.87165(14) 0.1828(3) 0.62577(9) 0.0420(5) Uani 1 1 d
H8 H 0.8609(16) 0.077(3) 0.6077(11) 0.052(6) Uiso 1 1 d
C9 C 0.7218(4) 0.6401(5) 0.70492(15) 0.0898(12) Uani 1 1 d
H9C H 0.771(4) 0.733(7) 0.709(3) 0.22(3) Uiso 1 1 d
H9B H 0.741(3) 0.584(4) 0.7443(18) 0.109(11) Uiso 1 1 d
H9A H 0.658(2) 0.687(3) 0.7001(14) 0.076(8) Uiso 1 1 d
C10 C 0.61197(18) 0.1621(2) 0.36550(10) 0.0409(4) Uani 1 1 d
H10B H 0.5418(19) 0.190(3) 0.3503(11) 0.051(6) Uiso 1 1 d
H10C H 0.6111(18) 0.060(3) 0.3891(12) 0.065(7) Uiso 1 1 d
H10A H 0.6435(18) 0.144(3) 0.3261(12) 0.058(7) Uiso 1 1 d
C11 C 0.82275(15) 0.2382(3) 0.44406(11) 0.0389(4) Uani 1 1 d
H11C H 0.8286(17) 0.131(3) 0.4656(11) 0.055(6) Uiso 1 1 d
H11A H 0.8501(19) 0.237(3) 0.4017(13) 0.067(7) Uiso 1 1 d
H11B H 0.8636(19) 0.304(3) 0.4762(12) 0.062(7) Uiso 1 1 d
C12 C 0.68782(12) 0.4982(2) 0.37785(8) 0.0292(4) Uani 1 1 d
C13 C 0.74390(13) 0.6310(2) 0.40524(9) 0.0349(4) Uani 1 1 d
C14 C 0.75336(16) 0.7674(2) 0.36670(12) 0.0465(5) Uani 1 1 d
H14 H 0.7903(16) 0.854(2) 0.3887(10) 0.045(6) Uiso 1 1 d
C15 C 0.70729(17) 0.7722(3) 0.29866(12) 0.0518(6) Uani 1 1 d
H15 H 0.7141(19) 0.867(3) 0.2730(12) 0.068(7) Uiso 1 1 d
C16 C 0.65196(18) 0.6449(3) 0.26944(11) 0.0495(6) Uani 1 1 d
H16 H 0.6198(17) 0.650(3) 0.2227(12) 0.057(6) Uiso 1 1 d
C17 C 0.64206(15) 0.5102(2) 0.30850(9) 0.0375(4) Uani 1 1 d
H17 H 0.6027(14) 0.422(2) 0.2879(9) 0.036(5) Uiso 1 1 d
C18 C 0.88260(19) 0.6986(4) 0.49657(16) 0.0612(6) Uani 1 1 d
H18A H 0.933(2) 0.676(3) 0.4684(15) 0.085(9) Uiso 1 1 d
H18B H 0.870(3) 0.816(4) 0.4962(17) 0.109(11) Uiso 1 1 d
H18C H 0.910(2) 0.661(3) 0.5406(14) 0.063(7) Uiso 1 1 d

loop_
_atom_site_aniso_label
_atom_site_aniso_U_11
_atom_site_aniso_U_22
_atom_site_aniso_U_33
_atom_site_aniso_U_23
_atom_site_aniso_U_13
_atom_site_aniso_U_12
K 0.02395(18) 0.02339(19) 0.0408(2) -0.00293(14) 0.00197(15) 0.00038(13)
Si1 0.0218(2) 0.0252(2) 0.0262(2) 0.00401(17) 0.00483(17) 0.00300(17)
Si2 0.0249(2) 0.0244(2) 0.0242(2) -0.00059(17) 0.00467(17) 0.00216(17)
O1 0.0532(8) 0.0476(8) 0.0352(7) -0.0134(6) -0.0044(6) 0.0023(7)
O2 0.0364(7) 0.0484(8) 0.0460(7) -0.0052(6) 0.0093(6) -0.0171(6)
N 0.0216(6) 0.0238(6) 0.0253(6) 0.0004(5) 0.0034(5) 0.0011(5)
C1 0.0421(11) 0.0276(9) 0.0522(12) 0.0088(8) 0.0080(10) 0.0031(8)
C2 0.0303(10) 0.0549(13) 0.0359(10) 0.0095(9) 0.0117(8) 0.0060(9)
C3 0.0267(8) 0.0462(10) 0.0214(7) 0.0068(7) 0.0040(6) 0.0024(7)
C4 0.0353(9) 0.0546(12) 0.0250(8) 0.0013(8) -0.0006(7) -0.0025(9)
C5 0.0506(13) 0.0812(17) 0.0341(10) -0.0075(11) -0.0043(9) -0.0172(12)
C6 0.0276(11) 0.123(2) 0.0373(11) 0.0074(13) -0.0061(9) -0.0055(13)
C7 0.0295(10) 0.100(2) 0.0363(10) 0.0145(12) 0.0026(8) 0.0139(12)
C8 0.0320(9) 0.0635(14) 0.0308(9) 0.0103(9) 0.0060(7) 0.0120(9)
C9 0.121(3) 0.092(2) 0.0473(15) -0.0297(15) -0.0172(17) 0.051(2)
C10 0.0498(12) 0.0380(11) 0.0346(10) -0.0094(8) 0.0054(9) -0.0026(9)
C11 0.0318(10) 0.0494(12) 0.0374(10) 0.0030(9) 0.0114(8) 0.0117(9)
C12 0.0286(8) 0.0307(9) 0.0308(8) 0.0030(7) 0.0132(7) 0.0055(7)
C13 0.0303(9) 0.0341(9) 0.0442(10) 0.0017(8) 0.0192(8) 0.0012(7)
C14 0.0375(10) 0.0341(10) 0.0742(15) 0.0077(10) 0.0292(10) 0.0011(9)
C15 0.0508(12) 0.0452(12) 0.0680(14) 0.0252(11) 0.0375(11) 0.0157(10)
C16 0.0556(13) 0.0592(14) 0.0386(11) 0.0184(10) 0.0232(10) 0.0242(11)
C17 0.0419(10) 0.0423(11) 0.0311(9) 0.0047(8) 0.0149(8) 0.0124(9)
C18 0.0370(12) 0.0758(18) 0.0704(17) -0.0063(14) 0.0067(12) -0.0215(12)

loop_
_atom_type_symbol
_atom_type_description
_atom_type_scat_dispersion_real
_atom_type_scat_dispersion_imag
_atom_type_scat_source
C C 0.0033 0.0016 'International Tables Vol C Tables 4.2.6.8 and 6.1.1.4'
H H 0 0 'International Tables Vol C Tables 4.2.6.8 and 6.1.1.4'
K K 0.2009 0.2494 'International Tables Vol C Tables 4.2.6.8 and 6.1.1.4'
N N 0.0061 0.0033 'International Tables Vol C Tables 4.2.6.8 and 6.1.1.4'
O O 0.0106 0.006 'International Tables Vol C Tables 4.2.6.8 and 6.1.1.4'
Si Si 0.0817 0.0704 'International Tables Vol C Tables 4.2.6.8 and 6.1.1.4'

loop_
_geom_angle_atom_site_label_1
_geom_angle_atom_site_label_2
_geom_angle_atom_site_label_3
_geom_angle
_geom_angle_site_symmetry_1
_geom_angle_site_symmetry_3
N K O1 80.12(4) . .
N K O2 74.71(4) . .
O1 K O2 83.21(4) . .
N K N 99.57(3) . 3_666
O1 K N 128.95(4) . 3_666
O2 K N 146.60(4) . 3_666
N K C1 161.81(5) . 1_565
O1 K C1 92.36(5) . 1_565
O2 K C1 88.04(5) . 1_565
N K C1 98.02(5) 3_666 1_565
N Si1 C2 112.06(8) . .
N Si1 C1 113.99(8) . .
C2 Si1 C1 103.80(10) . .
N Si1 C3 113.76(7) . .
C2 Si1 C3 107.17(9) . .
C1 Si1 C3 105.28(9) . .
N Si2 C10 111.62(8) . .
N Si2 C11 117.08(8) . .
C10 Si2 C11 105.01(10) . .
N Si2 C12 113.32(7) . .
C10 Si2 C12 105.17(9) . .
C11 Si2 C12 103.55(8) . .
C4 O1 C9 116.61(18) . .
C4 O1 K 126.16(9) . .
C9 O1 K 114.67(16) . .
C13 O2 C18 117.88(17) . .
C13 O2 K 98.30(9) . .
C18 O2 K 128.25(15) . .
Si1 N Si2 124.96(8) . .
Si1 N K 107.43(6) . .
Si2 N K 110.56(6) . .
Si1 N K 108.52(6) . 3_666
Si2 N K 115.78(6) . 3_666
K N K 80.43(3) . 3_666
Si1 C1 K 165.33(10) . 1_545
Si1 C1 H1B 107.5(14) . .
K C1 H1B 57.8(14) 1_545 .
Si1 C1 H1C 111.0(13) . .
K C1 H1C 76.9(13) 1_545 .
H1B C1 H1C 109.8(19) . .
Si1 C1 H1A 110.1(14) . .
K C1 H1A 76.2(14) 1_545 .
H1B C1 H1A 105.2(18) . .
H1C C1 H1A 112.8(19) . .
Si1 C2 H2B 110.4(15) . .
Si1 C2 H2C 111.4(14) . .
H2B C2 H2C 106(2) . .
Si1 C2 H2A 111.3(16) . .
H2B C2 H2A 110(2) . .
H2C C2 H2A 108(2) . .
C4 C3 C8 115.33(17) . .
C4 C3 Si1 123.38(13) . .
C8 C3 Si1 121.21(15) . .
C3 C4 C5 122.52(19) . .
C3 C4 O1 116.71(15) . .
C5 C4 O1 120.75(19) . .
C6 C5 C4 119.0(2) . .
C6 C5 H5 125.6(15) . .
C4 C5 H5 115.4(15) . .
C7 C6 C5 120.5(2) . .
C7 C6 H6 119.7(16) . .
C5 C6 H6 119.8(17) . .
C6 C7 C8 119.5(2) . .
C6 C7 H7 120.6(15) . .
C8 C7 H7 119.9(15) . .
C7 C8 C3 123.1(2) . .
C7 C8 H8 117.5(13) . .
C3 C8 H8 119.4(13) . .
O1 C9 H9C 115(3) . .
O1 C9 H9B 110(2) . .
H9C C9 H9B 105(4) . .
O1 C9 H9A 107.7(18) . .
H9C C9 H9A 103(4) . .
H9B C9 H9A 117(3) . .
Si2 C10 H10B 113.1(13) . .
Si2 C10 H10C 107.5(13) . .
H10B C10 H10C 107.1(19) . .
Si2 C10 H10A 115.3(14) . .
H10B C10 H10A 106.8(19) . .
H10C C10 H10A 106.6(19) . .
Si2 C11 H11C 111.1(13) . .
Si2 C11 H11A 109.4(14) . .
H11C C11 H11A 110.3(19) . .
Si2 C11 H11B 110.8(14) . .
H11C C11 H11B 104.5(19) . .
H11A C11 H11B 111(2) . .
C13 C12 C17 115.74(16) . .
C13 C12 Si2 122.50(12) . .
C17 C12 Si2 121.61(14) . .
O2 C13 C14 122.04(18) . .
O2 C13 C12 115.49(15) . .
C14 C13 C12 122.40(18) . .
C15 C14 C13 119.3(2) . .
C15 C14 H14 122.5(13) . .
C13 C14 H14 118.2(13) . .
C16 C15 C14 120.41(19) . .
C16 C15 H15 121.3(15) . .
C14 C15 H15 118.3(15) . .
C15 C16 C17 119.8(2) . .
C15 C16 H16 119.8(14) . .
C17 C16 H16 120.5(14) . .
C16 C17 C12 122.3(2) . .
C16 C17 H17 119.4(11) . .
C12 C17 H17 118.3(11) . .
O2 C18 H18A 111.9(18) . .
O2 C18 H18B 109.0(19) . .
H18A C18 H18B 109(3) . .
O2 C18 H18C 108.8(15) . .
H18A C18 H18C 106(2) . .
H18B C18 H18C 112(2) . .

loop_
_geom_bond_atom_site_label_1
_geom_bond_atom_site_label_2
_geom_bond_distance
_geom_bond_site_symmetry_2
K N 2.7442(13) .
K O1 2.7490(13) .
K O2 2.7546(13) .
K N 2.8291(13) 3_666
K C1 3.222(2) 1_565
Si1 N 1.6699(13) .
Si1 C2 1.8728(18) .
Si1 C1 1.8925(19) .
Si1 C3 1.9069(17) .
Si2 C10 1.8765(19) .
Si2 C11 1.8883(19) .
Si2 C12 1.9037(17) .
O1 C4 1.400(2) .
O1 C9 1.408(3) .
O2 C13 1.388(2) .
O2 C18 1.421(2) .
C1 H1B 0.98(2) .
C1 H1C 0.98(2) .
C1 H1A 0.93(2) .
C2 H2B 0.96(3) .
C2 H2C 0.93(2) .
C2 H2A 0.91(3) .
C3 C4 1.390(3) .
C3 C8 1.403(3) .
C4 C5 1.396(3) .
C5 C6 1.384(4) .
C5 H5 0.94(3) .
C6 C7 1.361(4) .
C6 H6 0.94(3) .
C7 C8 1.380(3) .
C7 H7 0.97(3) .
C8 H8 0.97(2) .
C9 H9C 1.01(6) .
C9 H9B 0.91(3) .
C9 H9A 0.91(3) .
C10 H10B 0.94(2) .
C10 H10C 0.98(3) .
C10 H10A 0.94(2) .
C11 H11C 1.00(2) .
C11 H11A 0.95(3) .
C11 H11B 0.94(3) .
C12 C13 1.398(2) .
C12 C17 1.406(2) .
C13 C14 1.394(3) .
C14 C15 1.380(3) .
C14 H14 0.94(2) .
C15 C16 1.369(3) .
C15 H15 0.96(2) .
C16 C17 1.389(3) .
C16 H16 0.95(2) .
C17 H17 0.96(2) .
C18 H18A 0.93(3) .
C18 H18B 1.00(4) .
C18 H18C 0.94(3) .
